data_7248288
loop_
_publ_author_name
'Liao, Ya-Qing'
'Xiong, Tian-Zheng'
'Xie, Kang-Le'
'Zhang, Huan'
'Hu, Jun-Jie'
'Wen, He-Rui'

_publ_section_title
;
 Two multifunctional Dy(iii)-based metal--organic frameworks exhibiting
 proton conduction, magnetic properties and second-harmonic generation
;
_journal_issue 14
_journal_name_full CrystEngComm
_journal_page_first 2033
_journal_page_last 2042
_journal_paper_doi 10.1039/D4CE00065J
_journal_volume 26
_journal_year 2024
_chemical_formula_sum 'C288 H248 Dy16 O160'
_chemical_formula_weight 8868.85
_space_group_crystal_system orthorhombic
_space_group_IT_number 43
_space_group_name_Hall 'F 2 -2d'
_space_group_name_H-M_alt 'F d d 2'
_atom_sites_solution_hydrogens mixed
_audit_creation_method SHELXL-2017/1
_audit_update_record
;
2024-01-19 deposited with the CCDC.	2024-03-07 downloaded from the CCDC.
;
_cell_angle_alpha 90
_cell_angle_beta 90
_cell_angle_gamma 90
_cell_formula_units_Z 2
_cell_length_a 28.3208(13)
_cell_length_b 39.2416(17)
_cell_length_c 16.2646(6)
_cell_measurement_reflns_used 9584
_cell_measurement_temperature 295(2)
_cell_measurement_theta_max 27.48
_cell_measurement_theta_min 2.94
_cell_volume 18075.7(13)
_computing_structure_refinement 'SHELXL-2017/1 (Sheldrick, 2017)'
_computing_structure_solution 'SHELXT 2014/5 (Sheldrick, 2014)'
_diffrn_ambient_temperature 295(2)
_diffrn_measured_fraction_theta_full 0.997
_diffrn_measured_fraction_theta_max 0.996
_diffrn_measurement_device_type 'Bruker APEX-II CCD'
_diffrn_measurement_method '\f and \w scans'
_diffrn_radiation_type MoK\a
_diffrn_radiation_wavelength 0.71073
_diffrn_reflns_av_R_equivalents 0.0328
_diffrn_reflns_av_unetI/netI 0.0269
_diffrn_reflns_Laue_measured_fraction_full 0.997
_diffrn_reflns_Laue_measured_fraction_max 0.996
_diffrn_reflns_limit_h_max 36
_diffrn_reflns_limit_h_min -36
_diffrn_reflns_limit_k_max 50
_diffrn_reflns_limit_k_min -50
_diffrn_reflns_limit_l_max 21
_diffrn_reflns_limit_l_min -21
_diffrn_reflns_number 68161
_diffrn_reflns_point_group_measured_fraction_full 0.998
_diffrn_reflns_point_group_measured_fraction_max 0.997
_diffrn_reflns_theta_full 25.242
_diffrn_reflns_theta_max 27.512
_diffrn_reflns_theta_min 2.888
_exptl_absorpt_coefficient_mu 3.338
_exptl_crystal_colour colorless
_exptl_crystal_density_diffrn 1.629
_exptl_crystal_description blocky
_exptl_crystal_F_000 8624
_exptl_crystal_size_max 0.23
_exptl_crystal_size_mid 0.22
_exptl_crystal_size_min 0.21
_refine_diff_density_max 0.922
_refine_diff_density_min -0.809
_refine_diff_density_rms 0.091
_refine_ls_abs_structure_details
;
 Refined as a perfect inversion twin.
;
_refine_ls_abs_structure_Flack 0.5
_refine_ls_extinction_method none
_refine_ls_goodness_of_fit_ref 1.058
_refine_ls_hydrogen_treatment constr
_refine_ls_matrix_type full
_refine_ls_number_parameters 606
_refine_ls_number_reflns 10365
_refine_ls_number_restraints 2407
_refine_ls_restrained_S_all 0.988
_refine_ls_R_factor_all 0.0288
_refine_ls_R_factor_gt 0.0259
_refine_ls_shift/su_max 0.084
_refine_ls_shift/su_mean 0.002
_refine_ls_structure_factor_coef Fsqd
_refine_ls_weighting_details 'w=1/[\s^2^(Fo^2^)+(0.0356P)^2^+130.1943P] where P=(Fo^2^+2Fc^2^)/3'
_refine_ls_weighting_scheme calc
_refine_ls_wR_factor_gt 0.0665
_refine_ls_wR_factor_ref 0.0684
_reflns_Friedel_coverage 0.933
_reflns_Friedel_fraction_full 0.999
_reflns_Friedel_fraction_max 0.998
_reflns_number_gt 9893
_reflns_number_total 10365
_reflns_threshold_expression 'I > 2\s(I)'
_cod_data_source_file d4ce00065j2.cif
_cod_data_source_block 1
_cod_depositor_comments 'Adding full bibliography for 7248288--7248289.cif.'
_cod_database_code 7248288
_shelx_shelxl_version_number 2017/1
_shelx_space_group_comment
;
The symmetry employed for this shelxl refinement is uniquely defined
by the following loop, which should always be used as a source of
symmetry information in preference to the above space-group names.
They are only intended as comments.
;

loop_
_space_group_symop_operation_xyz
'x, y, z'
'-x, -y, z'
'x+1/4, -y+1/4, z+1/4'
'-x+1/4, y+1/4, z+1/4'
'x, y+1/2, z+1/2'
'-x, -y+1/2, z+1/2'
'x+1/4, -y+3/4, z+3/4'
'-x+1/4, y+3/4, z+3/4'
'x+1/2, y, z+1/2'
'-x+1/2, -y, z+1/2'
'x+3/4, -y+1/4, z+3/4'
'-x+3/4, y+1/4, z+3/4'
'x+1/2, y+1/2, z'
'-x+1/2, -y+1/2, z'
'x+3/4, -y+3/4, z+1/4'
'-x+3/4, y+3/4, z+1/4'

loop_
_atom_site_label
_atom_site_type_symbol
_atom_site_fract_x
_atom_site_fract_y
_atom_site_fract_z
_atom_site_U_iso_or_equiv
_atom_site_adp_type
_atom_site_occupancy
_atom_site_site_symmetry_order
_atom_site_calc_flag
_atom_site_refinement_flags_posn
_atom_site_refinement_flags_adp
_atom_site_refinement_flags_occupancy
_atom_site_disorder_assembly
_atom_site_disorder_group
Dy1 Dy 0.32400(2) 0.48104(2) 1.05520(7) 0.01919(7) Uani 1 1 d . . . . .
O1 O 0.3818(2) 0.43045(15) 0.0807(3) 0.0394(14) Uani 1 1 d . . . . .
C1 C 0.3654(3) 0.42677(19) 0.1528(4) 0.0294(13) Uani 1 1 d . U . . .
O2 O 0.4764(3) 0.3660(3) 0.6126(5) 0.048(3) Uani 0.688(8) 1 d D . P A 1
Dy2 Dy 0.43725(2) 0.28509(2) -0.01325(7) 0.01911(7) Uani 1 1 d . . . . .
C2 C 0.3990(3) 0.36832(17) 0.1751(4) 0.0244(11) Uani 1 1 d . U . . .
H2 H 0.400567 0.365284 0.118488 0.029 Uiso 1 1 calc R U . . .
O3 O 0.3232(3) 0.4094(3) 0.4305(5) 0.053(3) Uani 0.688(8) 1 d D . P A 1
C3 C 0.4240(2) 0.30744(17) 0.1943(4) 0.0207(11) Uani 1 1 d . U . . .
C4 C 0.4118(2) 0.34187(16) 0.2276(4) 0.0218(11) Uani 1 1 d . U . . .
O4 O 0.3344(3) 0.44620(17) 0.1798(3) 0.0494(19) Uani 1 1 d . . . . .
C5 C 0.3839(3) 0.39929(18) 0.2073(4) 0.0263(12) Uani 1 1 d . U . . .
O5 O 0.3411(2) 0.48557(13) 0.7979(4) 0.0413(15) Uani 1 1 d . . . . .
C6 C 0.3835(3) 0.40383(18) 0.2922(4) 0.0272(12) Uani 1 1 d . U . . .
H6 H 0.372977 0.424448 0.313641 0.033 Uiso 1 1 calc R U . . .
O6 O 0.3495(2) 0.46692(14) 0.9245(3) 0.0398(15) Uani 1 1 d . . . . .
C7 C 0.3983(3) 0.37846(17) 0.3458(4) 0.0236(11) Uani 1 1 d . U . . .
O7 O 0.4019(2) 0.5052(2) 1.0734(5) 0.064(2) Uani 1 1 d . . . . .
H7A H 0.405340 0.528412 1.083523 0.096 Uiso 1 1 calc R U . . .
H7B H 0.428462 0.491320 1.070154 0.096 Uiso 1 1 calc R U . . .
C8 C 0.4121(2) 0.34732(16) 0.3119(4) 0.0222(10) Uani 1 1 d . U . . .
H8 H 0.421606 0.329812 0.346700 0.027 Uiso 1 1 calc R U . . .
O8 O 0.2805(2) 0.42842(14) 1.0270(4) 0.0479(17) Uani 1 1 d . . . . .
H8A H 0.247679 0.428792 1.023746 0.072 Uiso 1 1 calc R U . . .
H8B H 0.296703 0.408054 1.019537 0.072 Uiso 1 1 calc DR U . . .
C9 C 0.3988(3) 0.38370(17) 0.4360(4) 0.0231(11) Uani 1 1 d . U . . .
O9 O 0.4073(3) 0.34680(15) 0.9650(3) 0.0474(18) Uani 1 1 d . . . . .
C11 C 0.4366(2) 0.37215(16) 0.4833(5) 0.0252(10) Uani 1 1 d D U . . .
H11 H 0.462048 0.361462 0.457857 0.030 Uiso 0.688(8) 1 calc R U P A 1
O11 O 0.4258(3) 0.30444(14) 0.1178(3) 0.0415(16) Uani 1 1 d . . . . .
C10 C 0.3608(3) 0.39930(17) 0.4757(4) 0.0264(11) Uani 1 1 d D U . . .
H10 H 0.334876 0.406620 0.445318 0.032 Uiso 0.312(8) 1 calc R U P A 2
O10 O 0.4455(2) 0.32294(14) 0.8638(3) 0.0367(14) Uani 1 1 d . . . . .
C12 C 0.4367(3) 0.37649(18) 0.5683(4) 0.0265(11) Uani 1 1 d D U . . .
H12 H 0.461892 0.368322 0.599192 0.032 Uiso 0.312(8) 1 calc R U P A 2
O12 O 0.43313(19) 0.28439(11) 0.2436(4) 0.0291(12) Uani 1 1 d . . . . .
C13 C 0.3996(3) 0.39284(17) 0.6076(4) 0.0244(11) Uani 1 1 d . U . . .
O13 O 0.3520(3) 0.2863(2) -0.0332(6) 0.076(3) Uani 1 1 d . . . . .
H13A H 0.330668 0.288850 0.003949 0.114 Uiso 1 1 d R U . . .
H13B H 0.336543 0.284363 -0.078432 0.114 Uiso 1 1 d R U . . .
C14 C 0.3615(3) 0.40390(17) 0.5603(4) 0.0257(11) Uani 1 1 d D U . . .
H14 H 0.336120 0.414562 0.585852 0.031 Uiso 0.688(8) 1 calc R U P A 1
O14 O 0.5054(3) 0.32342(17) 0.0144(5) 0.0566(19) Uani 1 1 d . . . . .
H14A H 0.530251 0.315127 -0.007562 0.085 Uiso 1 1 d R U . . .
H14B H 0.511348 0.323464 0.065875 0.085 Uiso 1 1 d R U . . .
C15 C 0.3983(3) 0.39753(17) 0.6982(4) 0.0246(12) Uani 1 1 d . U . . .
O15 O 0.50427(17) 0.25269(14) -0.0048(3) 0.0291(11) Uani 1 1 d . . . . .
C19 C 0.4081(3) 0.37593(17) 0.8368(4) 0.0245(12) Uani 1 1 d . U . . .
C18 C 0.3891(3) 0.40563(17) 0.8699(4) 0.0228(12) Uani 1 1 d . U . . .
H18 H 0.385602 0.408126 0.926453 0.027 Uiso 1 1 calc R U . . .
O18 O 0.57498(18) 0.24732(15) 0.3652(3) 0.0257(11) Uani 1 1 d . . . . .
C17 C 0.3752(2) 0.43185(15) 0.8157(4) 0.0196(11) Uani 1 1 d . U . . .
O17 O 0.50626(15) 0.23996(11) 0.3008(3) 0.0225(9) Uani 1 1 d . . . . .
C16 C 0.3797(2) 0.42768(16) 0.7315(4) 0.0219(11) Uani 1 1 d . U . . .
H16 H 0.370349 0.445139 0.696461 0.026 Uiso 1 1 calc R U . . .
O16 O 0.56726(18) 0.23454(14) -0.0721(3) 0.0235(11) Uani 1 1 d . . . . .
C20 C 0.4122(3) 0.37216(17) 0.7522(4) 0.0254(12) Uani 1 1 d . U . . .
H20 H 0.424680 0.352027 0.731263 0.030 Uiso 1 1 calc R U . . .
C21 C 0.3534(3) 0.46392(17) 0.8481(4) 0.0220(12) Uani 1 1 d . U . . .
C22 C 0.4220(3) 0.34707(18) 0.8920(4) 0.0256(12) Uani 1 1 d . U . . .
C24 C 0.5460(2) 0.24324(16) -0.0084(4) 0.0210(11) Uani 1 1 d . U . . .
C23 C 0.5099(5) 0.3434(3) 0.5794(8) 0.042(2) Uani 0.688(8) 1 d D U P A 1
H23A H 0.494001 0.325859 0.548876 0.063 Uiso 0.688(8) 1 calc R U P A 1
H23B H 0.527803 0.333253 0.623090 0.063 Uiso 0.688(8) 1 calc R U P A 1
H23C H 0.530740 0.355656 0.543452 0.063 Uiso 0.688(8) 1 calc R U P A 1
C25 C 0.5731(2) 0.24275(18) 0.0709(4) 0.0213(11) Uani 1 1 d . U . . .
C26 C 0.6224(2) 0.24412(19) 0.0697(4) 0.0249(12) Uani 1 1 d . U . . .
H26 H 0.638286 0.243582 0.019683 0.030 Uiso 1 1 calc R U . . .
C27 C 0.5495(2) 0.24337(19) 0.1464(4) 0.0205(11) Uani 1 1 d . U . . .
H27 H 0.516730 0.242799 0.147859 0.025 Uiso 1 1 calc R U . . .
C28 C 0.5750(2) 0.24485(19) 0.2188(4) 0.0231(12) Uani 1 1 d . U . . .
C29 C 0.5502(2) 0.24405(16) 0.3012(4) 0.0193(10) Uani 1 1 d . U . . .
C30 C 0.6236(2) 0.2467(2) 0.2164(4) 0.0264(12) Uani 1 1 d . U . . .
H30 H 0.640234 0.248343 0.265490 0.032 Uiso 1 1 calc R U . . .
C31 C 0.6482(2) 0.2463(2) 0.1431(5) 0.0260(12) Uani 1 1 d . U . . .
C35 C 0.2810(4) 0.4182(4) 0.4717(7) 0.041(2) Uani 0.688(8) 1 d D U P A 1
H35A H 0.257099 0.401689 0.459427 0.061 Uiso 0.688(8) 1 calc R U P A 1
H35B H 0.270752 0.440331 0.453709 0.061 Uiso 0.688(8) 1 calc R U P A 1
H35C H 0.286605 0.418700 0.529897 0.061 Uiso 0.688(8) 1 calc R U P A 1
C40 C 0.7002(2) 0.24819(16) 0.1415(3) 0.0260(13) Uani 1 1 d D U . . .
C33 C 0.7718(3) 0.2788(3) 0.1806(7) 0.0313(19) Uani 0.520(9) 1 d D U P B 1
C32 C 0.7224(4) 0.2769(3) 0.1777(6) 0.0304(19) Uani 0.520(9) 1 d D U P B 1
H32 H 0.704171 0.294361 0.199676 0.036 Uiso 0.520(9) 1 calc R U P B 1
O3A O 0.4743(6) 0.3558(4) 0.4498(9) 0.033(4) Uani 0.312(8) 1 d D U P A 2
O2A O 0.3197(6) 0.4168(5) 0.5931(10) 0.039(5) Uani 0.312(8) 1 d D . P A 2
C23A C 0.2795(8) 0.4266(6) 0.5457(15) 0.031(3) Uani 0.312(8) 1 d D U P A 2
H23D H 0.288922 0.442739 0.504507 0.047 Uiso 0.312(8) 1 calc R U P A 2
H23E H 0.256355 0.436822 0.581127 0.047 Uiso 0.312(8) 1 calc R U P A 2
H23F H 0.266208 0.406859 0.519729 0.047 Uiso 0.312(8) 1 calc R U P A 2
C35A C 0.5053(7) 0.3338(5) 0.4959(14) 0.031(3) Uani 0.312(8) 1 d D U P A 2
H35D H 0.535626 0.344715 0.495164 0.046 Uiso 0.312(8) 1 d R U P A 2
H35E H 0.507086 0.312514 0.467134 0.046 Uiso 0.312(8) 1 d R U P A 2
H35F H 0.495936 0.329785 0.551784 0.046 Uiso 0.312(8) 1 d R U P A 2
O19A O 0.7943(4) 0.3006(3) 0.0636(7) 0.055(4) Uani 0.480(9) 1 d D U P B 2
O19 O 0.7923(5) 0.3076(3) 0.2170(6) 0.058(3) Uani 0.520(9) 1 d D U P B 1
C32A C 0.7234(4) 0.2737(3) 0.1042(7) 0.030(2) Uani 0.480(9) 1 d D U P B 2
H32A H 0.706289 0.291258 0.079670 0.036 Uiso 0.480(9) 1 calc R U P B 2
C33A C 0.7721(3) 0.2745(3) 0.1016(7) 0.030(2) Uani 0.480(9) 1 d D U P B 2
C34 C 0.8028(8) 0.3365(5) 0.1678(13) 0.061(4) Uani 0.520(9) 1 d D U P B 1
H34A H 0.796957 0.356869 0.198882 0.091 Uiso 0.520(9) 1 calc R U P B 1
H34B H 0.783072 0.336361 0.119779 0.091 Uiso 0.520(9) 1 calc R U P B 1
H34C H 0.835323 0.335780 0.151569 0.091 Uiso 0.520(9) 1 calc R U P B 1
C34A C 0.8125(9) 0.3297(5) 0.1049(15) 0.069(4) Uani 0.480(9) 1 d D U P B 2
H34D H 0.842183 0.329266 0.076407 0.104 Uiso 0.480(9) 1 d R U P B 2
H34E H 0.817473 0.324667 0.161977 0.104 Uiso 0.480(9) 1 d R U P B 2
H34F H 0.798593 0.351926 0.099647 0.104 Uiso 0.480(9) 1 d R U P B 2
O20 O 0.5628(4) 0.3862(3) 0.7621(9) 0.116(4) Uani 1 1 d G . . . .
H20A H 0.574362 0.389118 0.714461 0.174 Uiso 1 1 d DG U . . .
H20B H 0.537365 0.397729 0.761874 0.174 Uiso 1 1 d DG U . . .

loop_
_atom_site_aniso_label
_atom_site_aniso_U_11
_atom_site_aniso_U_22
_atom_site_aniso_U_33
_atom_site_aniso_U_23
_atom_site_aniso_U_13
_atom_site_aniso_U_12
Dy1 0.02366(14) 0.02149(14) 0.01241(13) 0.00220(11) 0.00273(12) 0.00573(12)
O1 0.057(4) 0.041(3) 0.020(3) 0.010(2) 0.003(2) 0.023(3)
C1 0.042(3) 0.029(3) 0.016(3) 0.003(2) -0.001(2) 0.014(3)
O2 0.048(5) 0.080(7) 0.015(4) -0.008(4) -0.007(3) 0.044(5)
Dy2 0.02572(14) 0.01934(13) 0.01226(13) 0.00130(11) 0.00146(12) 0.00231(12)
C2 0.035(3) 0.027(2) 0.011(2) 0.000(2) 0.000(2) 0.012(2)
O3 0.042(5) 0.101(8) 0.015(4) 0.001(4) -0.006(3) 0.036(5)
C3 0.028(2) 0.023(2) 0.011(2) 0.001(2) -0.001(2) 0.004(2)
C4 0.030(2) 0.022(2) 0.013(2) 0.000(2) 0.001(2) 0.010(2)
O4 0.083(5) 0.048(4) 0.017(3) 0.013(3) 0.012(3) 0.048(4)
C5 0.040(3) 0.024(2) 0.014(2) 0.002(2) -0.001(2) 0.013(2)
O5 0.074(4) 0.032(3) 0.018(3) 0.001(2) -0.002(3) 0.031(3)
C6 0.041(3) 0.025(2) 0.016(2) -0.002(2) 0.002(2) 0.013(2)
O6 0.072(4) 0.036(3) 0.011(2) 0.004(2) 0.015(3) 0.029(3)
C7 0.034(3) 0.024(2) 0.012(2) 0.000(2) -0.001(2) 0.012(2)
O7 0.031(3) 0.069(5) 0.091(6) -0.007(4) 0.009(4) -0.004(3)
C8 0.030(2) 0.024(2) 0.012(2) 0.002(2) -0.002(2) 0.008(2)
O8 0.045(4) 0.024(3) 0.074(5) -0.011(3) 0.015(3) 0.000(2)
C9 0.033(2) 0.024(2) 0.013(2) -0.001(2) -0.001(2) 0.011(2)
O9 0.083(5) 0.044(3) 0.015(3) 0.013(2) 0.016(3) 0.041(3)
C11 0.034(2) 0.027(2) 0.015(2) -0.002(2) 0.001(2) 0.013(2)
O11 0.090(5) 0.024(3) 0.010(2) -0.003(2) 0.004(3) 0.015(3)
C10 0.036(2) 0.027(2) 0.017(2) -0.001(2) -0.003(2) 0.012(2)
O10 0.061(4) 0.024(3) 0.025(3) 0.006(2) 0.015(3) 0.023(3)
C12 0.035(2) 0.028(2) 0.017(2) 0.000(2) -0.003(2) 0.011(2)
O12 0.051(3) 0.014(2) 0.022(3) 0.0028(19) -0.005(2) 0.002(2)
C13 0.036(3) 0.024(2) 0.013(2) -0.001(2) 0.001(2) 0.009(2)
O13 0.036(4) 0.097(6) 0.095(8) -0.017(6) -0.005(4) 0.022(4)
C14 0.037(2) 0.027(2) 0.014(2) -0.002(2) 0.003(2) 0.012(2)
O14 0.058(4) 0.049(4) 0.063(5) -0.007(3) -0.006(3) -0.021(3)
C15 0.038(3) 0.023(2) 0.013(2) 0.001(2) 0.000(2) 0.010(2)
O15 0.023(2) 0.047(3) 0.017(2) -0.005(2) -0.007(2) 0.013(2)
C19 0.039(3) 0.021(2) 0.013(2) 0.003(2) 0.001(2) 0.010(2)
C18 0.035(3) 0.022(2) 0.012(2) 0.002(2) 0.002(2) 0.008(2)
O18 0.025(2) 0.042(3) 0.010(2) 0.002(2) -0.0014(19) -0.003(2)
C17 0.029(2) 0.017(2) 0.013(2) 0.002(2) 0.001(2) 0.008(2)
O17 0.017(2) 0.032(2) 0.018(2) 0.001(2) 0.004(2) -0.0019(18)
C16 0.034(3) 0.019(2) 0.012(2) 0.002(2) 0.000(2) 0.009(2)
O16 0.030(3) 0.032(3) 0.009(2) 0.002(2) -0.0016(18) 0.000(2)
C20 0.041(3) 0.021(2) 0.014(2) 0.000(2) 0.003(2) 0.010(2)
C21 0.031(3) 0.022(2) 0.013(2) 0.000(2) 0.002(2) 0.011(2)
C22 0.038(3) 0.022(3) 0.016(2) 0.003(2) 0.002(2) 0.010(2)
C24 0.022(2) 0.028(2) 0.013(2) 0.004(2) -0.001(2) 0.001(2)
C23 0.048(4) 0.045(4) 0.033(4) 0.001(4) 0.001(4) 0.019(4)
C25 0.019(2) 0.032(3) 0.013(2) 0.001(2) 0.001(2) 0.002(2)
C26 0.019(2) 0.040(3) 0.015(3) 0.001(2) 0.004(2) 0.001(2)
C27 0.018(2) 0.030(2) 0.014(2) 0.000(2) -0.003(2) 0.002(2)
C28 0.020(2) 0.034(3) 0.016(2) 0.001(2) 0.000(2) 0.000(2)
C29 0.021(2) 0.023(2) 0.013(2) 0.002(2) 0.002(2) -0.0001(19)
C30 0.023(2) 0.041(3) 0.016(2) 0.000(2) -0.001(2) 0.002(2)
C31 0.017(2) 0.042(3) 0.019(2) 0.002(2) 0.000(2) 0.002(2)
C35 0.042(4) 0.053(5) 0.028(4) 0.000(4) -0.004(4) 0.012(4)
C40 0.017(2) 0.042(3) 0.019(2) 0.000(3) 0.003(2) 0.002(2)
C33 0.025(4) 0.041(4) 0.029(4) -0.003(3) 0.000(3) 0.000(3)
C32 0.022(4) 0.042(4) 0.027(4) -0.002(4) 0.000(3) 0.001(3)
O3A 0.036(8) 0.049(8) 0.014(6) -0.007(6) 0.004(6) 0.023(7)
O2A 0.031(9) 0.062(13) 0.023(9) -0.011(8) 0.000(7) 0.018(9)
C23A 0.039(6) 0.031(5) 0.024(5) -0.001(5) 0.001(5) 0.016(5)
C35A 0.037(5) 0.032(5) 0.023(5) 0.001(5) -0.002(5) 0.011(5)
O19A 0.033(6) 0.060(7) 0.072(8) 0.018(7) 0.010(6) -0.005(6)
O19 0.049(7) 0.065(7) 0.059(7) -0.024(6) -0.008(6) -0.011(6)
C32A 0.023(4) 0.040(4) 0.026(4) 0.001(4) 0.000(3) 0.004(4)
C33A 0.023(4) 0.039(4) 0.027(4) 0.001(3) 0.002(3) -0.001(3)
C34 0.057(7) 0.066(7) 0.058(7) 0.001(7) 0.005(7) 0.001(7)
C34A 0.064(8) 0.079(8) 0.065(8) 0.002(8) 0.004(7) 0.002(7)
O20 0.115(9) 0.060(6) 0.173(13) 0.010(6) 0.035(8) -0.028(6)

loop_
_atom_type_symbol
_atom_type_description
_atom_type_scat_dispersion_real
_atom_type_scat_dispersion_imag
_atom_type_scat_source
C C 0.0034 0.0017 'International Tables Vol C Tables 4.2.6.8 and 6.1.1.4'
H H 0.0000 0.0000 'International Tables Vol C Tables 4.2.6.8 and 6.1.1.4'
Dy Dy -0.1318 4.4580 'International Tables Vol C Tables 4.2.6.8 and 6.1.1.4'
O O 0.0114 0.0062 'International Tables Vol C Tables 4.2.6.8 and 6.1.1.4'

loop_
_geom_angle_atom_site_label_1
_geom_angle_atom_site_label_2
_geom_angle_atom_site_label_3
_geom_angle
_geom_angle_site_symmetry_1
_geom_angle_site_symmetry_3
_geom_angle_publ_flag
O17 Dy1 O6 108.4(2) 12 . ?
O17 Dy1 O12 76.38(18) 12 12 ?
O6 Dy1 O12 81.19(19) . 12 ?
O17 Dy1 O16 82.10(17) 12 15_456 ?
O6 Dy1 O16 156.6(2) . 15_456 ?
O12 Dy1 O16 81.16(19) 12 15_456 ?
O17 Dy1 O7 147.7(2) 12 . ?
O6 Dy1 O7 85.5(3) . . ?
O12 Dy1 O7 77.2(2) 12 . ?
O16 Dy1 O7 75.7(2) 15_456 . ?
O17 Dy1 O8 67.97(19) 12 . ?
O6 Dy1 O8 77.5(2) . . ?
O12 Dy1 O8 129.3(2) 12 . ?
O16 Dy1 O8 125.9(2) 15_456 . ?
O7 Dy1 O8 144.4(2) . . ?
O17 Dy1 O4 103.2(2) 12 1_556 ?
O6 Dy1 O4 125.90(19) . 1_556 ?
O12 Dy1 O4 149.7(2) 12 1_556 ?
O16 Dy1 O4 68.9(2) 15_456 1_556 ?
O7 Dy1 O4 90.5(3) . 1_556 ?
O8 Dy1 O4 75.3(3) . 1_556 ?
O17 Dy1 O1 137.85(19) 12 1_556 ?
O6 Dy1 O1 76.56(18) . 1_556 ?
O12 Dy1 O1 143.8(2) 12 1_556 ?
O16 Dy1 O1 110.11(18) 15_456 1_556 ?
O7 Dy1 O1 72.9(2) . 1_556 ?
O8 Dy1 O1 72.8(2) . 1_556 ?
O4 Dy1 O1 51.05(18) 1_556 1_556 ?
O17 Dy1 C1 121.8(2) 12 1_556 ?
O6 Dy1 C1 101.57(19) . 1_556 ?
O12 Dy1 C1 158.3(2) 12 1_556 ?
O16 Dy1 C1 89.45(19) 15_456 1_556 ?
O7 Dy1 C1 81.5(3) . 1_556 ?
O8 Dy1 C1 71.8(2) . 1_556 ?
O4 Dy1 C1 25.13(19) 1_556 1_556 ?
O1 Dy1 C1 25.93(19) 1_556 1_556 ?
C1 O1 Dy1 90.2(4) . 1_554 ?
O4 C1 O1 121.0(7) . . ?
O4 C1 C5 118.7(6) . . ?
O1 C1 C5 120.2(7) . . ?
O4 C1 Dy1 57.2(4) . 1_554 ?
O1 C1 Dy1 63.9(4) . 1_554 ?
C5 C1 Dy1 175.8(5) . 1_554 ?
C12 O2 C23 122.1(8) . . ?
O11 Dy2 O15 104.3(2) . . ?
O11 Dy2 O5 80.2(2) . 16_544 ?
O15 Dy2 O5 78.2(2) . 16_544 ?
O11 Dy2 O18 158.9(2) . 6_654 ?
O15 Dy2 O18 82.74(18) . 6_654 ?
O5 Dy2 O18 81.86(19) 16_544 6_654 ?
O11 Dy2 O13 88.7(3) . . ?
O15 Dy2 O13 147.2(3) . . ?
O5 Dy2 O13 74.4(3) 16_544 . ?
O18 Dy2 O13 75.8(2) 6_654 . ?
O11 Dy2 O14 75.0(3) . . ?
O15 Dy2 O14 71.5(2) . . ?
O5 Dy2 O14 134.1(2) 16_544 . ?
O18 Dy2 O14 126.0(2) 6_654 . ?
O13 Dy2 O14 141.3(3) . . ?
O11 Dy2 O10 124.14(19) . 1_554 ?
O15 Dy2 O10 107.50(19) . 1_554 ?
O5 Dy2 O10 150.4(2) 16_544 1_554 ?
O18 Dy2 O10 70.5(2) 6_654 1_554 ?
O13 Dy2 O10 88.5(3) . 1_554 ?
O14 Dy2 O10 73.3(2) . 1_554 ?
O11 Dy2 O9 76.69(17) . 1_554 ?
O15 Dy2 O9 143.1(2) . 1_554 ?
O5 Dy2 O9 136.6(2) 16_544 1_554 ?
O18 Dy2 O9 109.82(19) 6_654 1_554 ?
O13 Dy2 O9 68.8(3) . 1_554 ?
O14 Dy2 O9 73.4(3) . 1_554 ?
O10 Dy2 O9 50.70(16) 1_554 1_554 ?
O11 Dy2 C22 101.22(19) . 1_554 ?
O15 Dy2 C22 128.3(2) . 1_554 ?
O5 Dy2 C22 150.8(2) 16_544 1_554 ?
O18 Dy2 C22 89.15(19) 6_654 1_554 ?
O13 Dy2 C22 76.4(3) . 1_554 ?
O14 Dy2 C22 72.9(2) . 1_554 ?
O10 Dy2 C22 25.17(18) 1_554 1_554 ?
O9 Dy2 C22 25.60(17) 1_554 1_554 ?
C5 C2 C4 120.0(6) . . ?
C5 C2 H2 120.0 . . ?
C4 C2 H2 120.0 . . ?
C10 O3 C35 118.6(8) . . ?
O12 C3 O11 124.6(6) . . ?
O12 C3 C4 118.3(6) . . ?
O11 C3 C4 117.1(6) . . ?
C8 C4 C2 119.5(6) . . ?
C8 C4 C3 119.8(6) . . ?
C2 C4 C3 120.7(6) . . ?
C1 O4 Dy1 97.7(4) . 1_554 ?
C2 C5 C6 119.2(6) . . ?
C2 C5 C1 121.0(6) . . ?
C6 C5 C1 119.7(6) . . ?
C21 O5 Dy2 163.7(5) . 12 ?
C7 C6 C5 121.9(6) . . ?
C7 C6 H6 119.0 . . ?
C5 C6 H6 119.0 . . ?
C21 O6 Dy1 164.1(5) . . ?
C6 C7 C8 117.7(6) . . ?
C6 C7 C9 121.7(6) . . ?
C8 C7 C9 120.6(6) . . ?
Dy1 O7 H7A 120.0 . . ?
Dy1 O7 H7B 120.0 . . ?
H7A O7 H7B 120.0 . . ?
C4 C8 C7 121.6(6) . . ?
C4 C8 H8 119.2 . . ?
C7 C8 H8 119.2 . . ?
Dy1 O8 H8A 120.0 . . ?
Dy1 O8 H8B 120.0 . . ?
H8A O8 H8B 120.0 . . ?
C11 C9 C10 118.7(6) . . ?
C11 C9 C7 120.6(6) . . ?
C10 C9 C7 120.7(6) . . ?
C22 O9 Dy2 91.6(4) . 1_556 ?
O3A C11 C9 122.4(9) . . ?
O3A C11 C12 117.1(8) . . ?
C9 C11 C12 120.5(6) . . ?
C9 C11 H11 119.7 . . ?
C12 C11 H11 119.7 . . ?
C3 O11 Dy2 164.7(5) . . ?
O3 C10 C14 120.8(7) . . ?
O3 C10 C9 119.0(7) . . ?
C14 C10 C9 120.2(6) . . ?
C14 C10 H10 119.9 . . ?
C9 C10 H10 119.9 . . ?
C22 O10 Dy2 96.1(4) . 1_556 ?
C13 C12 C11 120.8(6) . . ?
C13 C12 O2 120.7(7) . . ?
C11 C12 O2 118.4(6) . . ?
C13 C12 H12 119.6 . . ?
C11 C12 H12 119.6 . . ?
C3 O12 Dy1 156.7(5) . 16_544 ?
C12 C13 C14 118.5(6) . . ?
C12 C13 C15 122.1(6) . . ?
C14 C13 C15 119.4(6) . . ?
Dy2 O13 H13A 127.3 . . ?
Dy2 O13 H13B 128.1 . . ?
H13A O13 H13B 104.6 . . ?
C10 C14 C13 121.2(6) . . ?
C10 C14 O2A 114.5(9) . . ?
C13 C14 O2A 124.0(9) . . ?
C10 C14 H14 119.4 . . ?
C13 C14 H14 119.4 . . ?
Dy2 O14 H14A 109.5 . . ?
Dy2 O14 H14B 109.4 . . ?
H14A O14 H14B 104.3 . . ?
C20 C15 C16 117.9(6) . . ?
C20 C15 C13 122.2(6) . . ?
C16 C15 C13 119.7(6) . . ?
C24 O15 Dy2 162.5(5) . . ?
C20 C19 C18 120.3(6) . . ?
C20 C19 C22 119.4(6) . . ?
C18 C19 C22 120.2(6) . . ?
C19 C18 C17 118.5(6) . . ?
C19 C18 H18 120.8 . . ?
C17 C18 H18 120.8 . . ?
C29 O18 Dy2 123.5(4) . 6_655 ?
C16 C17 C18 120.4(6) . . ?
C16 C17 C21 119.1(5) . . ?
C18 C17 C21 120.5(6) . . ?
C29 O17 Dy1 177.6(5) . 16_544 ?
C17 C16 C15 121.1(6) . . ?
C17 C16 H16 119.5 . . ?
C15 C16 H16 119.5 . . ?
C24 O16 Dy1 124.9(4) . 7_553 ?
C15 C20 C19 121.9(6) . . ?
C15 C20 H20 119.1 . . ?
C19 C20 H20 119.1 . . ?
O5 C21 O6 124.7(6) . . ?
O5 C21 C17 117.7(6) . . ?
O6 C21 C17 117.7(6) . . ?
O10 C22 O9 121.2(6) . . ?
O10 C22 C19 119.6(6) . . ?
O9 C22 C19 119.1(6) . . ?
O10 C22 Dy2 58.7(4) . 1_556 ?
O9 C22 Dy2 62.8(4) . 1_556 ?
C19 C22 Dy2 171.2(5) . 1_556 ?
O15 C24 O16 125.5(7) . . ?
O15 C24 C25 116.8(6) . . ?
O16 C24 C25 117.7(6) . . ?
O2 C23 H23A 109.5 . . ?
O2 C23 H23B 109.5 . . ?
H23A C23 H23B 109.5 . . ?
O2 C23 H23C 109.5 . . ?
H23A C23 H23C 109.5 . . ?
H23B C23 H23C 109.5 . . ?
C26 C25 C27 119.3(6) . . ?
C26 C25 C24 119.9(6) . . ?
C27 C25 C24 120.6(6) . . ?
C25 C26 C31 120.7(6) . . ?
C25 C26 H26 119.6 . . ?
C31 C26 H26 119.6 . . ?
C28 C27 C25 120.0(6) . . ?
C28 C27 H27 120.0 . . ?
C25 C27 H27 120.0 . . ?
C30 C28 C27 119.9(6) . . ?
C30 C28 C29 119.3(6) . . ?
C27 C28 C29 120.8(6) . . ?
O17 C29 O18 124.6(6) . . ?
O17 C29 C28 117.3(6) . . ?
O18 C29 C28 118.1(6) . . ?
C28 C30 C31 121.9(6) . . ?
C28 C30 H30 119.0 . . ?
C31 C30 H30 119.0 . . ?
C30 C31 C26 118.2(6) . . ?
C30 C31 C40 121.3(6) . . ?
C26 C31 C40 120.5(6) . . ?
O3 C35 H35A 109.5 . . ?
O3 C35 H35B 109.5 . . ?
H35A C35 H35B 109.5 . . ?
O3 C35 H35C 109.5 . . ?
H35A C35 H35C 109.5 . . ?
H35B C35 H35C 109.5 . . ?
C32 C40 C33 98.8(6) . 14_655 ?
C32A C40 C31 122.2(8) . . ?
C33A C40 C31 123.7(7) 14_655 . ?
C32 C40 C31 118.3(7) . . ?
C33 C40 C31 119.6(7) 14_655 . ?
O19 C33 C32 118.1(10) . . ?
O19 C33 C40 122.8(9) . 14_655 ?
C32 C33 C40 119.0(8) . 14_655 ?
C33 C32 C40 120.0(9) . . ?
C33 C32 H32 120.0 . . ?
C40 C32 H32 120.0 . . ?
C11 O3A C35A 123.5(14) . . ?
C14 O2A C23A 124.6(16) . . ?
O2A C23A H23D 109.5 . . ?
O2A C23A H23E 109.5 . . ?
H23D C23A H23E 109.5 . . ?
O2A C23A H23F 109.5 . . ?
H23D C23A H23F 109.5 . . ?
H23E C23A H23F 109.5 . . ?
O3A C35A H35D 105.8 . . ?
O3A C35A H35E 107.4 . . ?
H35D C35A H35E 109.5 . . ?
O3A C35A H35F 115.1 . . ?
H35D C35A H35F 109.5 . . ?
H35E C35A H35F 109.4 . . ?
C33A O19A C34A 124.2(12) . . ?
C33 O19 C34 119.5(12) . . ?
C40 C32A C33A 121.1(11) . . ?
C40 C32A C33A 45.4(5) . 14_655 ?
C40 C32A H32A 119.4 . . ?
C33A C32A H32A 119.4 . . ?
C33A C32A H32A 139.7 14_655 . ?
C40 C33A O19A 116.7(9) 14_655 . ?
C40 C33A C32A 123.5(9) 14_655 . ?
O19A C33A C32A 119.6(10) . . ?
O19 C34 H34A 109.5 . . ?
O19 C34 H34B 109.5 . . ?
H34A C34 H34B 109.5 . . ?
O19 C34 H34C 109.5 . . ?
H34A C34 H34C 109.5 . . ?
H34B C34 H34C 109.5 . . ?
O19A C34A H34D 94.3 . . ?
O19A C34A H34E 110.1 . . ?
H34D C34A H34E 109.5 . . ?
O19A C34A H34F 122.7 . . ?
H34D C34A H34F 109.4 . . ?
H34E C34A H34F 109.5 . . ?
H20A O20 H20B 104.5 . . ?

loop_
_geom_bond_atom_site_label_1
_geom_bond_atom_site_label_2
_geom_bond_distance
_geom_bond_site_symmetry_2
_geom_bond_publ_flag
Dy1 O17 2.301(4) 12 ?
Dy1 O6 2.312(5) . ?
Dy1 O12 2.330(5) 12 ?
Dy1 O16 2.417(5) 15_456 ?
Dy1 O7 2.420(7) . ?
Dy1 O8 2.449(6) . ?
Dy1 O4 2.463(5) 1_556 ?
Dy1 O1 2.607(5) 1_556 ?
Dy1 C1 2.904(7) 1_556 ?
O1 C1 1.270(9) . ?
C1 O4 1.244(9) . ?
C1 C5 1.491(9) . ?
O2 C12 1.397(10) . ?
O2 C23 1.406(13) . ?
Dy2 O11 2.286(5) . ?
Dy2 O15 2.288(5) . ?
Dy2 O5 2.325(5) 16_544 ?
Dy2 O18 2.376(5) 6_654 ?
Dy2 O13 2.436(7) . ?
Dy2 O14 2.487(6) . ?
Dy2 O10 2.502(5) 1_554 ?
Dy2 O9 2.591(5) 1_554 ?
Dy2 C22 2.911(7) 1_554 ?
C2 C5 1.391(9) . ?
C2 C4 1.392(9) . ?
C2 H2 0.9300 . ?
O3 C10 1.352(10) . ?
O3 C35 1.413(14) . ?
C3 O12 1.236(8) . ?
C3 O11 1.250(8) . ?
C3 C4 1.497(9) . ?
C4 C8 1.388(9) . ?
C5 C6 1.392(9) . ?
O5 C21 1.229(8) . ?
C6 C7 1.388(9) . ?
C6 H6 0.9300 . ?
O6 C21 1.254(8) . ?
C7 C8 1.395(9) . ?
C7 C9 1.482(9) . ?
O7 H7A 0.9300 . ?
O7 H7B 0.9300 . ?
C8 H8 0.9300 . ?
O8 H8A 0.9300 . ?
O8 H8B 0.9300 . ?
C9 C11 1.393(9) . ?
C9 C10 1.398(10) . ?
O9 C22 1.258(8) . ?
C11 O3A 1.360(14) . ?
C11 C12 1.394(10) . ?
C11 H11 0.9300 . ?
C10 C14 1.387(9) . ?
C10 H10 0.9300 . ?
O10 C22 1.245(9) . ?
C12 C13 1.386(9) . ?
C12 H12 0.9300 . ?
C13 C14 1.394(10) . ?
C13 C15 1.486(9) . ?
O13 H13A 0.8606 . ?
O13 H13B 0.8604 . ?
C14 O2A 1.395(15) . ?
C14 H14 0.9300 . ?
O14 H14A 0.8543 . ?
O14 H14B 0.8545 . ?
C15 C20 1.385(9) . ?
C15 C16 1.403(9) . ?
O15 C24 1.241(8) . ?
C19 C20 1.389(9) . ?
C19 C18 1.392(9) . ?
C19 C22 1.497(9) . ?
C18 C17 1.412(8) . ?
C18 H18 0.9300 . ?
O18 C29 1.262(8) . ?
C17 C16 1.385(9) . ?
C17 C21 1.498(8) . ?
O17 C29 1.256(7) . ?
C16 H16 0.9300 . ?
O16 C24 1.246(8) . ?
C20 H20 0.9300 . ?
C24 C25 1.501(9) . ?
C23 H23A 0.9600 . ?
C23 H23B 0.9600 . ?
C23 H23C 0.9600 . ?
C25 C26 1.396(9) . ?
C25 C27 1.398(9) . ?
C26 C31 1.402(10) . ?
C26 H26 0.9300 . ?
C27 C28 1.382(9) . ?
C27 H27 0.9300 . ?
C28 C30 1.378(9) . ?
C28 C29 1.512(9) . ?
C30 C31 1.380(10) . ?
C30 H30 0.9300 . ?
C31 C40 1.475(9) . ?
C35 H35A 0.9600 . ?
C35 H35B 0.9600 . ?
C35 H35C 0.9600 . ?
C40 C32A 1.343(11) . ?
C40 C33A 1.351(9) 14_655 ?
C40 C32 1.417(9) . ?
C40 C33 1.469(12) 14_655 ?
C33 O19 1.401(11) . ?
C33 C32 1.403(10) . ?
C32 H32 0.9300 . ?
O3A C35A 1.441(18) . ?
O2A C23A 1.43(2) . ?
C23A H23D 0.9600 . ?
C23A H23E 0.9600 . ?
C23A H23F 0.9600 . ?
C35A H35D 0.9591 . ?
C35A H35E 0.9602 . ?
C35A H35F 0.9596 . ?
O19A C33A 1.352(11) . ?
O19A C34A 1.422(12) . ?
O19 C34 1.418(13) . ?
C32A C33A 1.382(11) . ?
C32A C33A 1.897(15) 14_655 ?
C32A H32A 0.9300 . ?
C34 H34A 0.9600 . ?
C34 H34B 0.9600 . ?
C34 H34C 0.9600 . ?
C34A H34D 0.9606 . ?
C34A H34E 0.9601 . ?
C34A H34F 0.9598 . ?
O20 H20A 0.8498 . ?
O20 H20B 0.8500 . ?

loop_
_geom_torsion_atom_site_label_1
_geom_torsion_atom_site_label_2
_geom_torsion_atom_site_label_3
_geom_torsion_atom_site_label_4
_geom_torsion
_geom_torsion_site_symmetry_1
_geom_torsion_site_symmetry_2
_geom_torsion_site_symmetry_3
_geom_torsion_site_symmetry_4
_geom_torsion_publ_flag
Dy1 O1 C1 O4 -2.1(9) 1_554 . . . ?
Dy1 O1 C1 C5 179.1(7) 1_554 . . . ?
C5 C2 C4 C8 -3.9(11) . . . . ?
C5 C2 C4 C3 174.5(7) . . . . ?
O12 C3 C4 C8 1.6(10) . . . . ?
O11 C3 C4 C8 -176.2(7) . . . . ?
O12 C3 C4 C2 -176.8(7) . . . . ?
O11 C3 C4 C2 5.4(11) . . . . ?
O1 C1 O4 Dy1 2.2(9) . . . 1_554 ?
C5 C1 O4 Dy1 -179.0(6) . . . 1_554 ?
C4 C2 C5 C6 2.5(12) . . . . ?
C4 C2 C5 C1 -173.8(7) . . . . ?
O4 C1 C5 C2 148.2(8) . . . . ?
O1 C1 C5 C2 -33.0(12) . . . . ?
O4 C1 C5 C6 -28.1(13) . . . . ?
O1 C1 C5 C6 150.7(8) . . . . ?
C2 C5 C6 C7 0.8(13) . . . . ?
C1 C5 C6 C7 177.1(7) . . . . ?
C5 C6 C7 C8 -2.6(12) . . . . ?
C5 C6 C7 C9 178.6(8) . . . . ?
C2 C4 C8 C7 2.0(11) . . . . ?
C3 C4 C8 C7 -176.4(7) . . . . ?
C6 C7 C8 C4 1.1(11) . . . . ?
C9 C7 C8 C4 179.9(7) . . . . ?
C6 C7 C9 C11 -138.1(8) . . . . ?
C8 C7 C9 C11 43.2(11) . . . . ?
C6 C7 C9 C10 44.1(11) . . . . ?
C8 C7 C9 C10 -134.7(8) . . . . ?
C10 C9 C11 O3A 178.0(12) . . . . ?
C7 C9 C11 O3A 0.0(15) . . . . ?
C10 C9 C11 C12 -0.8(11) . . . . ?
C7 C9 C11 C12 -178.7(7) . . . . ?
O12 C3 O11 Dy2 -7(3) . . . . ?
C4 C3 O11 Dy2 171(2) . . . . ?
C35 O3 C10 C14 -12.9(16) . . . . ?
C35 O3 C10 C9 166.4(10) . . . . ?
C11 C9 C10 O3 -177.6(9) . . . . ?
C7 C9 C10 O3 0.3(12) . . . . ?
C11 C9 C10 C14 1.7(11) . . . . ?
C7 C9 C10 C14 179.6(7) . . . . ?
O3A C11 C12 C13 -179.9(11) . . . . ?
C9 C11 C12 C13 -1.1(11) . . . . ?
C9 C11 C12 O2 -177.0(8) . . . . ?
C23 O2 C12 C13 166.6(10) . . . . ?
C23 O2 C12 C11 -17.5(15) . . . . ?
O11 C3 O12 Dy1 -57.3(17) . . . 16_544 ?
C4 C3 O12 Dy1 125.1(11) . . . 16_544 ?
C11 C12 C13 C14 2.0(11) . . . . ?
O2 C12 C13 C14 177.8(8) . . . . ?
C11 C12 C13 C15 179.3(7) . . . . ?
O2 C12 C13 C15 -4.8(12) . . . . ?
O3 C10 C14 C13 178.5(9) . . . . ?
C9 C10 C14 C13 -0.8(11) . . . . ?
C9 C10 C14 O2A -174.3(12) . . . . ?
C12 C13 C14 C10 -1.1(11) . . . . ?
C15 C13 C14 C10 -178.5(7) . . . . ?
C12 C13 C14 O2A 171.8(13) . . . . ?
C15 C13 C14 O2A -5.6(15) . . . . ?
C12 C13 C15 C20 -41.1(11) . . . . ?
C14 C13 C15 C20 136.2(8) . . . . ?
C12 C13 C15 C16 143.1(8) . . . . ?
C14 C13 C15 C16 -39.6(11) . . . . ?
C20 C19 C18 C17 -1.4(12) . . . . ?
C22 C19 C18 C17 -178.1(7) . . . . ?
C19 C18 C17 C16 1.1(11) . . . . ?
C19 C18 C17 C21 178.5(7) . . . . ?
C18 C17 C16 C15 -0.2(11) . . . . ?
C21 C17 C16 C15 -177.6(7) . . . . ?
C20 C15 C16 C17 -0.4(11) . . . . ?
C13 C15 C16 C17 175.6(7) . . . . ?
C16 C15 C20 C19 0.1(12) . . . . ?
C13 C15 C20 C19 -175.8(8) . . . . ?
C18 C19 C20 C15 0.8(13) . . . . ?
C22 C19 C20 C15 177.5(7) . . . . ?
Dy2 O5 C21 O6 3(3) 12 . . . ?
Dy2 O5 C21 C17 -176.4(18) 12 . . . ?
Dy1 O6 C21 O5 32(3) . . . . ?
Dy1 O6 C21 C17 -148.5(18) . . . . ?
C16 C17 C21 O5 -1.1(11) . . . . ?
C18 C17 C21 O5 -178.5(7) . . . . ?
C16 C17 C21 O6 179.6(7) . . . . ?
C18 C17 C21 O6 2.2(11) . . . . ?
Dy2 O10 C22 O9 6.1(9) 1_556 . . . ?
Dy2 O10 C22 C19 -169.9(6) 1_556 . . . ?
Dy2 O9 C22 O10 -5.8(9) 1_556 . . . ?
Dy2 O9 C22 C19 170.2(6) 1_556 . . . ?
C20 C19 C22 O10 14.3(12) . . . . ?
C18 C19 C22 O10 -169.0(8) . . . . ?
C20 C19 C22 O9 -161.8(8) . . . . ?
C18 C19 C22 O9 14.9(12) . . . . ?
Dy2 O15 C24 O16 -77.9(18) . . . . ?
Dy2 O15 C24 C25 101.3(16) . . . . ?
Dy1 O16 C24 O15 54.8(9) 7_553 . . . ?
Dy1 O16 C24 C25 -124.4(5) 7_553 . . . ?
O15 C24 C25 C26 -157.9(7) . . . . ?
O16 C24 C25 C26 21.4(10) . . . . ?
O15 C24 C25 C27 17.5(10) . . . . ?
O16 C24 C25 C27 -163.2(7) . . . . ?
C27 C25 C26 C31 -0.4(11) . . . . ?
C24 C25 C26 C31 175.1(7) . . . . ?
C26 C25 C27 C28 -0.9(12) . . . . ?
C24 C25 C27 C28 -176.3(7) . . . . ?
C25 C27 C28 C30 1.9(12) . . . . ?
C25 C27 C28 C29 -177.4(6) . . . . ?
Dy2 O18 C29 O17 40.5(9) 6_655 . . . ?
Dy2 O18 C29 C28 -139.1(5) 6_655 . . . ?
C30 C28 C29 O17 -175.2(7) . . . . ?
C27 C28 C29 O17 4.2(10) . . . . ?
C30 C28 C29 O18 4.4(10) . . . . ?
C27 C28 C29 O18 -176.3(7) . . . . ?
C27 C28 C30 C31 -1.7(12) . . . . ?
C29 C28 C30 C31 177.6(7) . . . . ?
C28 C30 C31 C26 0.5(12) . . . . ?
C28 C30 C31 C40 -179.7(7) . . . . ?
C25 C26 C31 C30 0.6(11) . . . . ?
C25 C26 C31 C40 -179.2(7) . . . . ?
C30 C31 C40 C32A -118.9(9) . . . . ?
C26 C31 C40 C32A 60.9(11) . . . . ?
C30 C31 C40 C33A 126.9(10) . . . 14_655 ?
C26 C31 C40 C33A -53.3(12) . . . 14_655 ?
C30 C31 C40 C32 -58.6(10) . . . . ?
C26 C31 C40 C32 121.2(8) . . . . ?
C30 C31 C40 C33 61.9(11) . . . 14_655 ?
C26 C31 C40 C33 -118.3(9) . . . 14_655 ?
O19 C33 C32 C40 180.00(4) . . . . ?
C40 C33 C32 C40 3.4(19) 14_655 . . . ?
C33 C40 C32 C33 46.5(11) 14_655 . . . ?
C31 C40 C32 C33 177.2(11) . . . . ?
C9 C11 O3A C35A -158.2(17) . . . . ?
C12 C11 O3A C35A 21(2) . . . . ?
C10 C14 O2A C23A -3(3) . . . . ?
C13 C14 O2A C23A -176.6(17) . . . . ?
C32 C33 O19 C34 -90.2(19) . . . . ?
C40 C33 O19 C34 86.3(17) 14_655 . . . ?
C33A C40 C32A C33A -47.7(11) 14_655 . . . ?
C31 C40 C32A C33A -178.3(11) . . . . ?
C31 C40 C32A C33A -130.7(8) . . . 14_655 ?
C34A O19A C33A C40 -78(2) . . . 14_655 ?
C34A O19A C33A C32A 97(2) . . . . ?
C40 C32A C33A C40 -6(2) . . . 14_655 ?
C33A C32A C33A C40 -37.7(17) 14_655 . . 14_655 ?
C40 C32A C33A O19A 180.00(5) . . . . ?
C33A C32A C33A O19A 148.2(7) 14_655 . . . ?
